data_2008307
loop_
_publ_author_name
'Pan, Guohua'
'Zhuang, Botao'
'Chen, Jiutong'

_publ_section_title
;A dimolybdenum(I) carbonyl compound with thiolate and carboxylate bridges:
 tetrabutylammonium
 bis(\m-benzenethiolato-<i>S</i>:<i>S</i>)hexacarbonyl-\m-pivalate-<i>O</i>:<i>O</i>'-dimolybdenum(<i>Mo</i>---<i>Mo</i>)
;
_journal_issue 3
_journal_name_full 'Acta Crystallographica Section C'
_journal_page_first 298
_journal_page_last 300
_journal_paper_doi 10.1107/S0108270198012037
_journal_volume 55
_journal_year 1999
_chemical_formula_iupac '(C16 H36 N)[Mo2 (C5 H9 O2)(C6 H5 S)2 (CO)6]'
_chemical_formula_moiety 'C39 H55 Mo2 N O8 S2'
_chemical_formula_sum 'C39 H55 Mo2 N O8 S2'
_chemical_formula_weight 921.84
_chemical_name_systematic
;tetrabutylammonium
bis(\m-benzenethiolato-S:S)hexacarbonyl-\m-pivalate-O:O'-dimolybdenum(Mo---Mo)
;
_space_group_IT_number 14
_symmetry_cell_setting monoclinic
_symmetry_space_group_name_Hall '-P 2ybc'
_symmetry_space_group_name_H-M 'P 1 21/c 1'
_audit_creation_method SHELXL
_cell_angle_alpha 90.00
_cell_angle_beta 104.7900(10)
_cell_angle_gamma 90.00
_cell_formula_units_Z 4
_cell_length_a 14.4791(2)
_cell_length_b 12.9825(2)
_cell_length_c 24.4658(3)
_cell_measurement_reflns_used 8192
_cell_measurement_temperature 293(2)
_cell_measurement_theta_max 23.26
_cell_measurement_theta_min 1.45
_cell_volume 4446.58(11)
_computing_cell_refinement 'SMART and SAINT (Siemens, 1994a)'
_computing_data_collection 'SMART (Siemens, 1996)'
_computing_data_reduction 'XPREP in SHELXTL (Siemens, 1994b)'
_computing_molecular_graphics SHELXTL
_computing_publication_material 'Siemens SHELXTL'
_computing_structure_refinement SHELXTL
_computing_structure_solution SHELXTL
_diffrn_ambient_temperature 293(2)
_diffrn_measurement_device 'Siemens SMART CCD'
_diffrn_measurement_method '\w scans'
_diffrn_radiation_monochromator graphite
_diffrn_radiation_source 'fine-focus sealed tube'
_diffrn_radiation_type MoK\a
_diffrn_radiation_wavelength 0.71073
_diffrn_reflns_av_R_equivalents 0.038
_diffrn_reflns_av_sigmaI/netI 0.051
_diffrn_reflns_limit_h_max 15
_diffrn_reflns_limit_h_min -16
_diffrn_reflns_limit_k_max 14
_diffrn_reflns_limit_k_min 0
_diffrn_reflns_limit_l_max 27
_diffrn_reflns_limit_l_min 0
_diffrn_reflns_number 16882
_diffrn_reflns_theta_max 23.26
_diffrn_reflns_theta_min 1.45
_diffrn_standards_decay_% 0
_exptl_absorpt_coefficient_mu 0.704
_exptl_absorpt_correction_T_max 0.862
_exptl_absorpt_correction_T_min 0.562
_exptl_absorpt_correction_type empirical
_exptl_absorpt_process_details '(SADABS; Sheldrick, 1996)'
_exptl_crystal_colour green
_exptl_crystal_density_diffrn 1.377
_exptl_crystal_density_method 'not measured'
_exptl_crystal_description block
_exptl_crystal_F_000 1904
_exptl_crystal_size_max 0.36
_exptl_crystal_size_mid 0.32
_exptl_crystal_size_min 0.28
_refine_diff_density_max 0.817
_refine_diff_density_min -0.622
_refine_ls_extinction_method none
_refine_ls_goodness_of_fit_all 1.011
_refine_ls_goodness_of_fit_obs 1.044
_refine_ls_hydrogen_treatment noref
_refine_ls_matrix_type full
_refine_ls_number_parameters 384
_refine_ls_number_reflns 6373
_refine_ls_number_restraints 0
_refine_ls_restrained_S_all 1.011
_refine_ls_restrained_S_obs 1.044
_refine_ls_R_factor_all 0.082
_refine_ls_R_factor_obs 0.052
_refine_ls_shift/esd_max 0.001
_refine_ls_shift/esd_mean 0.000
_refine_ls_structure_factor_coef Fsqd
_refine_ls_weighting_details 'w = 1/[\s^2^(Fo^2^)+(0.0512P)^2^+11.5194P] where P=(Fo^2^+2Fc^2^)/3'
_refine_ls_weighting_scheme calc
_refine_ls_wR_factor_all 0.135
_refine_ls_wR_factor_obs 0.117
_reflns_number_observed 4577
_reflns_number_total 6373
_reflns_observed_criterion I>2\s(I)
_cod_data_source_file ta1216.cif
_cod_data_source_block gp849
_cod_depositor_comments
;
The following automatic conversions were performed:
'_symmetry_cell_setting' value 'Monoclinic' changed to 'monoclinic'
according to '/home/saulius/struct/CIF-dictionaries/cif_core.dic'
dictionary named 'cif_core.dic' version 2.4.1 from 2010-06-29.

Automatic conversion script
Id: cif_fix_enum 1527 2010-12-29 10:47:43Z saulius 

The following automatic conversions were performed:

'_refine_ls_weighting_scheme' value 'calc w =
1/[\s^2^(Fo^2^)+(0.0512P)^2^+11.5194P] where P=(Fo^2^+2Fc^2^)/3' was
changed to 'calc'. New tag '_refine_ls_weighting_details' was
created. The value of the new tag was set to 'w =
1/[\s^2^(Fo^2^)+(0.0512P)^2^+11.5194P] where P=(Fo^2^+2Fc^2^)/3'.

Automatic conversion script
Id: cif_fix_values 3143 2015-03-26 13:38:13Z robertas 
;
_cod_original_sg_symbol_H-M 'P 21/c'
_cod_database_code 2008307
_cod_database_fobs_code 2008307

loop_
_symmetry_equiv_pos_as_xyz
'x, y, z'
'-x, y+1/2, -z+1/2'
'-x, -y, -z'
'x, -y-1/2, z-1/2'

loop_
_atom_site_aniso_label
_atom_site_aniso_U_11
_atom_site_aniso_U_22
_atom_site_aniso_U_33
_atom_site_aniso_U_12
_atom_site_aniso_U_13
_atom_site_aniso_U_23
Mo1 0.0462(3) 0.0539(3) 0.0489(3) 0.0032(2) 0.0144(2) 0.0023(3)
Mo2 0.0419(3) 0.0618(4) 0.0590(4) -0.0032(3) 0.0147(3) 0.0061(3)
S1 0.0494(9) 0.0590(10) 0.0612(10) 0.0045(8) 0.0178(8) 0.0097(8)
S2 0.0522(9) 0.0534(10) 0.0535(9) 0.0013(7) 0.0212(7) 0.0029(7)
O1 0.096(4) 0.115(5) 0.116(5) -0.006(3) 0.069(4) 0.016(4)
O2 0.103(4) 0.092(4) 0.118(5) -0.025(4) 0.014(4) -0.023(4)
O3 0.076(4) 0.163(7) 0.188(8) 0.014(4) -0.038(5) 0.030(6)
O4 0.111(4) 0.068(4) 0.101(4) 0.011(3) -0.011(3) -0.023(3)
O5 0.061(3) 0.102(4) 0.121(5) 0.001(3) -0.009(3) 0.003(4)
O6 0.139(5) 0.120(5) 0.079(4) 0.040(4) 0.067(4) 0.027(3)
O7 0.052(3) 0.072(3) 0.057(3) -0.004(2) 0.019(2) 0.007(2)
O8 0.049(2) 0.078(3) 0.055(3) -0.008(2) 0.022(2) -0.001(2)
C1 0.062(4) 0.065(5) 0.090(5) 0.002(4) 0.025(4) 0.006(4)
C2 0.055(4) 0.080(6) 0.082(5) -0.011(4) 0.006(4) -0.011(4)
C3 0.049(5) 0.107(7) 0.108(7) -0.001(4) 0.007(5) 0.003(5)
C4 0.062(4) 0.067(5) 0.068(5) 0.009(4) 0.003(4) -0.002(4)
C5 0.057(4) 0.064(4) 0.067(4) -0.002(4) 0.007(4) -0.002(4)
C6 0.076(5) 0.069(5) 0.060(4) 0.021(4) 0.026(4) 0.013(4)
C11 0.055(4) 0.056(4) 0.087(5) 0.002(3) 0.024(4) 0.007(4)
C12 0.081(5) 0.079(5) 0.101(6) 0.019(4) 0.049(5) 0.022(5)
C13 0.109(7) 0.073(5) 0.133(8) 0.023(5) 0.076(7) 0.016(5)
C14 0.076(6) 0.075(6) 0.198(12) 0.014(5) 0.071(8) -0.006(7)
C15 0.072(6) 0.138(10) 0.194(13) 0.058(6) 0.018(8) -0.009(9)
C16 0.093(6) 0.128(8) 0.092(6) 0.051(6) 0.001(5) 0.000(6)
C21 0.053(4) 0.053(4) 0.065(4) 0.001(3) 0.024(3) -0.002(3)
C22 0.071(5) 0.068(5) 0.060(4) 0.004(4) 0.018(4) -0.003(4)
C23 0.102(6) 0.091(6) 0.074(5) -0.001(5) 0.042(5) -0.023(5)
C24 0.085(6) 0.093(6) 0.107(7) 0.023(5) 0.043(5) -0.009(5)
C25 0.074(5) 0.121(7) 0.087(6) 0.030(5) 0.025(5) -0.011(5)
C26 0.068(5) 0.087(5) 0.066(5) 0.014(4) 0.018(4) -0.009(4)
C31 0.051(4) 0.058(4) 0.069(5) 0.005(3) 0.029(4) 0.006(4)
C32 0.073(5) 0.068(5) 0.071(5) -0.003(4) 0.039(4) 0.006(4)
C33 0.066(5) 0.152(9) 0.102(6) 0.002(5) 0.045(5) -0.003(6)
C34 0.130(7) 0.082(6) 0.092(6) -0.020(5) 0.058(6) 0.004(5)
C35 0.098(6) 0.091(6) 0.073(5) -0.007(5) 0.044(5) -0.013(4)

loop_
_atom_site_label
_atom_site_fract_x
_atom_site_fract_y
_atom_site_fract_z
_atom_site_U_iso_or_equiv
_atom_site_thermal_displace_type
_atom_site_calc_flag
_atom_site_refinement_flags
_atom_site_occupancy
_atom_site_disorder_group
_atom_site_type_symbol
Mo1 0.30228(4) 0.81568(4) 0.17320(2) 0.0493(2) Uani d . 1 . Mo
Mo2 0.14725(4) 0.71509(4) 0.09147(2) 0.0539(2) Uani d . 1 . Mo
S1 0.16995(11) 0.90248(13) 0.10427(7) 0.0559(4) Uani d . 1 . S
S2 0.28081(11) 0.62736(12) 0.15753(6) 0.0516(4) Uani d . 1 . S
O1 0.0294(4) 0.6817(4) 0.1795(3) 0.101(2) Uani d . 1 . O
O2 0.1004(4) 0.4922(5) 0.0403(3) 0.107(2) Uani d . 1 . O
O3 -0.0512(5) 0.7731(6) 0.0098(4) 0.155(3) Uani d . 1 . O
O4 0.3471(4) 1.0343(4) 0.2276(2) 0.100(2) Uani d . 1 . O
O5 0.5096(4) 0.7642(4) 0.2454(3) 0.101(2) Uani d . 1 . O
O6 0.2219(4) 0.7835(5) 0.2778(2) 0.105(2) Uani d . 1 . O
O7 0.2409(3) 0.7513(3) 0.0342(2) 0.0595(11) Uani d . 1 . O
O8 0.3602(3) 0.8263(3) 0.0979(2) 0.0593(11) Uani d . 1 . O
C1 0.0726(5) 0.6933(5) 0.1458(3) 0.071(2) Uani d . 1 . C
C2 0.1178(5) 0.5736(6) 0.0584(3) 0.074(2) Uani d . 1 . C
C3 0.0224(6) 0.7534(7) 0.0372(4) 0.091(2) Uani d . 1 . C
C4 0.3317(5) 0.9566(6) 0.2055(3) 0.068(2) Uani d . 1 . C
C5 0.4335(5) 0.7808(5) 0.2192(3) 0.064(2) Uani d . 1 . C
C6 0.2511(5) 0.7965(5) 0.2381(3) 0.067(2) Uani d . 1 . C
C11 0.0796(5) 0.9664(5) 0.1295(3) 0.065(2) Uani d . 1 . C
C12 0.0804(6) 0.9771(6) 0.1848(4) 0.082(2) Uani d . 1 . C
H12J 0.1285(6) 0.9459(6) 0.2124(4) 0.099 Uiso calc R 1 . H
C13 0.0104(7) 1.0342(6) 0.2006(4) 0.097(3) Uani d . 1 . C
H13J 0.0124(7) 1.0417(6) 0.2387(4) 0.116 Uiso calc R 1 . H
C14 -0.0609(7) 1.0790(7) 0.1609(6) 0.110(4) Uani d . 1 . C
H14J -0.1087(7) 1.1156(7) 0.1715(6) 0.132 Uiso calc R 1 . H
C15 -0.0618(7) 1.0700(9) 0.1057(6) 0.137(4) Uani d . 1 . C
H15A -0.1102(7) 1.1011(9) 0.0783(6) 0.165 Uiso calc R 1 . H
C16 0.0088(6) 1.0146(7) 0.0898(4) 0.108(3) Uani d . 1 . C
H16A 0.0082(6) 1.0102(7) 0.0518(4) 0.130 Uiso calc R 1 . H
C21 0.3676(4) 0.5673(5) 0.1264(3) 0.055(2) Uani d . 1 . C
C22 0.3497(5) 0.5429(5) 0.0696(3) 0.066(2) Uani d . 1 . C
H22A 0.2931(5) 0.5638(5) 0.0445(3) 0.079 Uiso calc R 1 . H
C23 0.4165(6) 0.4875(6) 0.0505(3) 0.086(2) Uani d . 1 . C
H23A 0.4045(6) 0.4715(6) 0.0123(3) 0.103 Uiso calc R 1 . H
C24 0.4993(6) 0.4559(7) 0.0864(4) 0.092(3) Uani d . 1 . C
H24A 0.5431(6) 0.4173(7) 0.0731(4) 0.110 Uiso calc R 1 . H
C25 0.5180(6) 0.4815(7) 0.1431(4) 0.093(3) Uani d . 1 . C
H25A 0.5752(6) 0.4615(7) 0.1678(4) 0.112 Uiso calc R 1 . H
C26 0.4523(5) 0.5365(6) 0.1631(3) 0.074(2) Uani d . 1 . C
H26A 0.4648(5) 0.5529(6) 0.2013(3) 0.089 Uiso calc R 1 . H
C31 0.3205(5) 0.7959(5) 0.0486(3) 0.057(2) Uani d . 1 . C
C32 0.3731(5) 0.8181(5) 0.0032(3) 0.067(2) Uani d . 1 . C
C33 0.4774(5) 0.7876(7) 0.0246(4) 0.102(3) Uani d . 1 . C
H33A 0.4818(5) 0.7146(7) 0.0312(4) 0.153 Uiso calc R 1 . H
H33B 0.5051(5) 0.8233(7) 0.0593(4) 0.153 Uiso calc R 1 . H
H33C 0.5111(5) 0.8054(7) -0.0031(4) 0.153 Uiso calc R 1 . H
C34 0.3661(6) 0.9332(6) -0.0073(3) 0.096(3) Uani d . 1 . C
H34A 0.3002(6) 0.9525(6) -0.0208(3) 0.144 Uiso calc R 1 . H
H34B 0.3998(6) 0.9511(6) -0.0350(3) 0.144 Uiso calc R 1 . H
H34C 0.3938(6) 0.9690(6) 0.0274(3) 0.144 Uiso calc R 1 . H
C35 0.3273(6) 0.7607(6) -0.0516(3) 0.083(2) Uani d . 1 . C
H35A 0.3319(6) 0.6878(6) -0.0448(3) 0.125 Uiso calc R 1 . H
H35B 0.3599(6) 0.7782(6) -0.0799(3) 0.125 Uiso calc R 1 . H
H35C 0.2613(6) 0.7800(6) -0.0645(3) 0.125 Uiso calc R 1 . H
N 0.2035(4) 1.3326(4) 0.2311(2) 0.0651(14) Uiso d . 1 . N
C111 0.2328(6) 1.4312(7) 0.2608(4) 0.096(3) Uiso d . 1 . C
H11D 0.2121(6) 1.4864(7) 0.2337(4) 0.115 Uiso calc R 1 . H
H11E 0.1977(6) 1.4386(7) 0.2895(4) 0.115 Uiso calc R 1 . H
C112 0.3314(6) 1.4475(7) 0.2876(4) 0.101(3) Uiso d . 1 . C
H11F 0.3669(6) 1.4463(7) 0.2589(4) 0.121 Uiso calc R 1 . H
H11G 0.3542(6) 1.3908(7) 0.3132(4) 0.121 Uiso calc R 1 . H
C113 0.3533(6) 1.5480(6) 0.3203(3) 0.092(2) Uiso d . 1 . C
H11H 0.3298(6) 1.6050(6) 0.2950(3) 0.110 Uiso calc R 1 . H
H11I 0.3195(6) 1.5488(6) 0.3499(3) 0.110 Uiso calc R 1 . H
C114 0.4557(7) 1.5625(8) 0.3460(4) 0.128(3) Uiso d . 1 . C
H11A 0.4655(7) 1.6268(8) 0.3661(4) 0.192 Uiso calc R 1 . H
H11B 0.4894(7) 1.5632(8) 0.3170(4) 0.192 Uiso calc R 1 . H
H11C 0.4791(7) 1.5071(8) 0.3718(4) 0.192 Uiso calc R 1 . H
C121 0.0959(6) 1.3238(7) 0.2096(4) 0.099(3) Uiso d . 1 . C
H12D 0.0810(6) 1.2538(7) 0.1964(4) 0.119 Uiso calc R 1 . H
H12E 0.0685(6) 1.3341(7) 0.2415(4) 0.119 Uiso calc R 1 . H
C122 0.0484(7) 1.3919(8) 0.1655(4) 0.112(3) Uiso d . 1 . C
H12F 0.0727(7) 1.3791(8) 0.1327(4) 0.134 Uiso calc R 1 . H
H12G 0.0653(7) 1.4620(8) 0.1777(4) 0.134 Uiso calc R 1 . H
C123 -0.0586(8) 1.3838(9) 0.1478(5) 0.143(4) Uiso d . 1 . C
H12H -0.0743(8) 1.3111(9) 0.1466(5) 0.172 Uiso calc R 1 . H
H12I -0.0824(8) 1.4138(9) 0.1779(5) 0.172 Uiso calc R 1 . H
C124 -0.1098(10) 1.4263(11) 0.0982(6) 0.196(6) Uiso d . 1 . C
H12A -0.1766(10) 1.4138(11) 0.0939(6) 0.293 Uiso calc R 1 . H
H12B -0.0904(10) 1.3956(11) 0.0672(6) 0.293 Uiso calc R 1 . H
H12C -0.0983(10) 1.4991(11) 0.0987(6) 0.293 Uiso calc R 1 . H
C131 0.2505(6) 1.3232(7) 0.1811(4) 0.098(3) Uiso d . 1 . C
H13D 0.2350(6) 1.3858(7) 0.1590(4) 0.118 Uiso calc R 1 . H
H13E 0.3190(6) 1.3239(7) 0.1972(4) 0.118 Uiso calc R 1 . H
C132 0.2308(6) 1.2394(7) 0.1421(4) 0.107(3) Uiso d . 1 . C
H13F 0.1633(6) 1.2401(7) 0.1229(4) 0.128 Uiso calc R 1 . H
H13G 0.2440(6) 1.1754(7) 0.1631(4) 0.128 Uiso calc R 1 . H
C133 0.2878(8) 1.2411(10) 0.0979(5) 0.144(4) Uiso d . 1 . C
H13H 0.2684(8) 1.3022(10) 0.0751(5) 0.173 Uiso calc R 1 . H
H13I 0.3542(8) 1.2507(10) 0.1179(5) 0.173 Uiso calc R 1 . H
C134 0.2845(10) 1.1617(12) 0.0619(6) 0.194(6) Uiso d . 1 . C
H13A 0.3248(10) 1.1765(12) 0.0372(6) 0.292 Uiso calc R 1 . H
H13B 0.2200(10) 1.1520(12) 0.0399(6) 0.292 Uiso calc R 1 . H
H13C 0.3065(10) 1.1002(12) 0.0830(6) 0.292 Uiso calc R 1 . H
C141 0.2399(7) 1.2404(7) 0.2707(4) 0.107(3) Uiso d . 1 . C
H14D 0.2125(7) 1.1778(7) 0.2516(4) 0.128 Uiso calc R 1 . H
H14E 0.3086(7) 1.2358(7) 0.2767(4) 0.128 Uiso calc R 1 . H
C142 0.2184(7) 1.2441(8) 0.3254(4) 0.110(3) Uiso d . 1 . C
H14F 0.1496(7) 1.2460(8) 0.3195(4) 0.132 Uiso calc R 1 . H
H14G 0.2441(7) 1.3075(8) 0.3442(4) 0.132 Uiso calc R 1 . H
C143 0.2575(10) 1.1548(11) 0.3636(6) 0.173(5) Uiso d . 1 . C
H14H 0.2244(10) 1.0922(11) 0.3481(6) 0.207 Uiso calc R 1 . H
H14I 0.3247(10) 1.1460(11) 0.3654(6) 0.207 Uiso calc R 1 . H
C144 0.2461(11) 1.1713(12) 0.4207(6) 0.206(6) Uiso d . 1 . C
H14A 0.2716(11) 1.1133(12) 0.4441(6) 0.309 Uiso calc R 1 . H
H14B 0.1795(11) 1.1788(12) 0.4192(6) 0.309 Uiso calc R 1 . H
H14C 0.2797(11) 1.2326(12) 0.4364(6) 0.309 Uiso calc R 1 . H

loop_
_atom_type_symbol
_atom_type_description
_atom_type_scat_dispersion_real
_atom_type_scat_dispersion_imag
_atom_type_scat_source
C C 0.0033 0.0016 'International Tables Vol C Tables 4.2.6.8 and 6.1.1.4'
H H 0.0000 0.0000 'International Tables Vol C Tables 4.2.6.8 and 6.1.1.4'
N N 0.0061 0.0033 'International Tables Vol C Tables 4.2.6.8 and 6.1.1.4'
O O 0.0106 0.0060 'International Tables Vol C Tables 4.2.6.8 and 6.1.1.4'
S S 0.1246 0.1234 'International Tables Vol C Tables 4.2.6.8 and 6.1.1.4'
Mo Mo -1.6832 0.6857 'International Tables Vol C Tables 4.2.6.8 and 6.1.1.4'

loop_
_geom_angle_atom_site_label_1
_geom_angle_atom_site_label_2
_geom_angle_atom_site_label_3
_geom_angle
_geom_angle_publ_flag
C6 Mo1 C4 83.2(3) ?
C6 Mo1 C5 91.0(3) ?
C4 Mo1 C5 84.7(3) ?
C6 Mo1 O8 176.1(2) ?
C4 Mo1 O8 100.6(2) ?
C5 Mo1 O8 88.6(2) ?
C6 Mo1 S1 103.0(2) ?
C4 Mo1 S1 84.4(2) ?
C5 Mo1 S1 161.1(2) ?
O8 Mo1 S1 78.27(12) ?
C6 Mo1 S2 86.6(2) ?
C4 Mo1 S2 165.9(2) ?
C5 Mo1 S2 85.8(2) ?
O8 Mo1 S2 89.55(12) ?
S1 Mo1 S2 107.36(6) yes
C6 Mo1 Mo2 96.7(2) ?
C4 Mo1 Mo2 137.2(2) ?
C5 Mo1 Mo2 137.9(2) ?
O8 Mo1 Mo2 81.13(11) yes
S1 Mo1 Mo2 53.76(4) ?
S2 Mo1 Mo2 53.63(4) ?
C1 Mo2 C2 92.6(3) ?
C1 Mo2 C3 85.7(3) ?
C2 Mo2 C3 84.1(3) ?
C1 Mo2 O7 174.7(2) ?
C2 Mo2 O7 92.3(2) ?
C3 Mo2 O7 96.9(3) ?
C1 Mo2 S2 87.9(2) ?
C2 Mo2 S2 83.8(2) ?
C3 Mo2 S2 166.1(3) ?
O7 Mo2 S2 90.50(11) ?
C1 Mo2 S1 97.8(2) ?
C2 Mo2 S1 164.1(2) ?
C3 Mo2 S1 84.7(3) ?
O7 Mo2 S1 77.83(12) ?
S2 Mo2 S1 108.45(6) yes
C1 Mo2 Mo1 93.5(2) ?
C2 Mo2 Mo1 137.3(2) ?
C3 Mo2 Mo1 138.4(3) ?
O7 Mo2 Mo1 81.45(11) yes
S2 Mo2 Mo1 54.31(4) ?
S1 Mo2 Mo1 54.16(4) ?
C11 S1 Mo2 114.6(2) ?
C11 S1 Mo1 118.9(3) ?
Mo2 S1 Mo1 72.08(5) yes
C21 S2 Mo2 116.0(2) ?
C21 S2 Mo1 114.7(2) ?
Mo2 S2 Mo1 72.06(5) yes
C31 O7 Mo2 125.5(4) ?
C31 O8 Mo1 126.8(4) ?
O1 C1 Mo2 178.2(6) ?
O2 C2 Mo2 178.7(7) ?
O3 C3 Mo2 174.7(8) ?
O4 C4 Mo1 174.8(7) ?
O5 C5 Mo1 177.7(6) ?
O6 C6 Mo1 178.4(6) ?
C12 C11 C16 118.3(7) ?
C12 C11 S1 124.8(6) ?
C16 C11 S1 116.6(6) ?
C11 C12 C13 120.8(8) ?
C14 C13 C12 120.3(9) ?
C13 C14 C15 119.4(9) ?
C14 C15 C16 120.4(10) ?
C11 C16 C15 120.7(9) ?
C26 C21 C22 119.6(6) ?
C26 C21 S2 116.7(5) ?
C22 C21 S2 123.4(5) ?
C23 C22 C21 119.4(7) ?
C24 C23 C22 121.3(7) ?
C23 C24 C25 119.4(7) ?
C26 C25 C24 120.3(8) ?
C25 C26 C21 119.9(7) ?
O7 C31 O8 125.1(6) yes
O7 C31 C32 118.4(6) ?
O8 C31 C32 116.6(6) ?
C34 C32 C33 109.5(7) ?
C34 C32 C31 106.5(6) ?
C33 C32 C31 109.7(6) ?
C34 C32 C35 109.7(6) ?
C33 C32 C35 110.2(6) ?
C31 C32 C35 111.2(6) ?
C111 N C121 112.1(6) ?
C111 N C141 110.7(6) ?
C121 N C141 108.3(6) ?
C111 N C131 109.1(6) ?
C121 N C131 109.9(6) ?
C141 N C131 106.6(6) ?
C112 C111 N 118.8(7) ?
C111 C112 C113 114.7(7) ?
C114 C113 C112 112.8(8) ?
C122 C121 N 118.0(7) ?
C121 C122 C123 115.9(9) ?
C124 C123 C122 120.9(11) ?
C132 C131 N 122.4(7) ?
C131 C132 C133 114.4(8) ?
C134 C133 C132 121.3(12) ?
C142 C141 N 115.7(7) ?
C141 C142 C143 114.4(9) ?
C144 C143 C142 111.4(11) ?

loop_
_geom_bond_atom_site_label_1
_geom_bond_atom_site_label_2
_geom_bond_site_symmetry_2
_geom_bond_distance
_geom_bond_publ_flag
Mo1 C6 . 1.932(7) yes
Mo1 C4 . 1.995(8) yes
Mo1 C5 . 1.998(7) yes
Mo1 O8 . 2.215(4) yes
Mo1 S1 . 2.477(2) yes
Mo1 S2 . 2.482(2) yes
Mo1 Mo2 . 2.9071(8) yes
Mo2 C1 . 1.936(8) yes
Mo2 C2 . 2.009(8) yes
Mo2 C3 . 2.013(8) yes
Mo2 O7 . 2.234(4) yes
Mo2 S2 . 2.460(2) yes
Mo2 S1 . 2.464(2) yes
S1 C11 . 1.787(7) ?
S2 C21 . 1.804(6) ?
O1 C1 . 1.166(8) ?
O2 C2 . 1.149(8) ?
O3 C3 . 1.135(9) ?
O4 C4 . 1.139(8) ?
O5 C5 . 1.146(8) ?
O6 C6 . 1.167(7) ?
O7 C31 . 1.257(7) yes
O8 C31 . 1.260(7) yes
C11 C12 . 1.356(9) ?
C11 C16 . 1.370(10) ?
C12 C13 . 1.389(10) ?
C13 C14 . 1.355(13) ?
C14 C15 . 1.351(14) ?
C15 C16 . 1.384(12) ?
C21 C26 . 1.381(9) ?
C21 C22 . 1.383(9) ?
C22 C23 . 1.379(9) ?
C23 C24 . 1.356(11) ?
C24 C25 . 1.384(11) ?
C25 C26 . 1.375(9) ?
C31 C32 . 1.526(8) ?
C32 C34 . 1.516(10) ?
C32 C33 . 1.519(10) ?
C32 C35 . 1.528(9) ?
N C111 . 1.480(9) ?
N C121 . 1.517(9) ?
N C141 . 1.546(10) ?
N C131 . 1.548(9) ?
C111 C112 . 1.426(10) ?
C112 C113 . 1.521(11) ?
C113 C114 . 1.467(11) ?
C121 C122 . 1.427(11) ?
C122 C123 . 1.502(12) ?
C123 C124 . 1.367(15) ?
C131 C132 . 1.427(11) ?
C132 C133 . 1.518(13) ?
C133 C134 . 1.35(2) ?
C141 C142 . 1.449(11) ?
C142 C143 . 1.507(14) ?
C143 C144 . 1.46(2) ?
